data_4511282
loop_
_publ_author_name
'Ye, Han-Tao'
'Ren, Chang-Yue'
'Hou, Guang-Feng'
'Yu, Ying-Hui'
'Xu, Xin'
'Gao, Jin-Sheng'
'Yan, Peng-Fei'
'Ng, Seik-Weng'

_publ_section_title
;
 Syntheses, Structures, and Second-Order Nonlinear Optical Properties of
 Chiral Zinc(II) Coordination Polymers Based on
 (R)-4-(4-(1-Carboxyethoxy)phenoxy)-3-fluorobenzoic Acid and Effect of the
 Second Ligand with Imidazole Group
;
_journal_issue 7
_journal_name_full 'Crystal Growth &amp; Design'
_journal_page_first 3309
_journal_paper_doi 10.1021/cg500197v
_journal_volume 14
_journal_year 2014
_chemical_absolute_configuration rm
_chemical_formula_moiety '2(C36 H29 F N4 O6 Zn), (C H4 O)'
_chemical_formula_sum 'C73 H62 F2 N8 O13 Zn2'
_chemical_formula_weight 1428.05
_chemical_name_systematic
; 
 ? 
;
_space_group_IT_number 19
_symmetry_cell_setting orthorhombic
_symmetry_space_group_name_Hall 'P 2ac 2ab'
_symmetry_space_group_name_H-M 'P 21 21 21'
_atom_sites_solution_hydrogens geom
_atom_sites_solution_primary direct
_atom_sites_solution_secondary difmap
_audit_creation_method SHELXL-97
_cell_angle_alpha 90.00
_cell_angle_beta 90.00
_cell_angle_gamma 90.00
_cell_formula_units_Z 2
_cell_length_a 13.068(3)
_cell_length_b 15.168(3)
_cell_length_c 17.457(4)
_cell_measurement_reflns_used 25667
_cell_measurement_temperature 293(2)
_cell_measurement_theta_max 27.41
_cell_measurement_theta_min 3.15
_cell_volume 3460.2(13)
_computing_cell_refinement 'RAPID-AUTO (Rigaku 1998 <i>RAPID-AUTO</i>)'
_computing_data_collection 'RAPID-AUTO (Rigaku 1998 <i>RAPID-AUTO</i>)'
_computing_data_reduction 'CrystalClear (Rigaku/MSC, 2002)'
_computing_molecular_graphics 'SHELXTL (Sheldrick, 2008)'
_computing_publication_material SHELXL-97
_computing_structure_refinement 'SHELXL-97 (Sheldrick, 2008)'
_computing_structure_solution 'SHELXS-97 (Sheldrick, 2008)'
_diffrn_ambient_temperature 293(2)
_diffrn_measured_fraction_theta_full 0.997
_diffrn_measured_fraction_theta_max 0.997
_diffrn_measurement_device_type 'Rigaku RAXIS-RAPID'
_diffrn_measurement_method '\w scan'
_diffrn_radiation_monochromator graphite
_diffrn_radiation_source 'fine-focus sealed tube'
_diffrn_radiation_type MoK\a
_diffrn_radiation_wavelength 0.71073
_diffrn_reflns_av_R_equivalents 0.0525
_diffrn_reflns_av_sigmaI/netI 0.0484
_diffrn_reflns_limit_h_max 16
_diffrn_reflns_limit_h_min -16
_diffrn_reflns_limit_k_max 19
_diffrn_reflns_limit_k_min -19
_diffrn_reflns_limit_l_max 22
_diffrn_reflns_limit_l_min -22
_diffrn_reflns_number 33242
_diffrn_reflns_theta_full 27.41
_diffrn_reflns_theta_max 27.41
_diffrn_reflns_theta_min 3.11
_diffrn_standards_decay_% 0
_diffrn_standards_interval_count 0
_diffrn_standards_interval_time 0
_diffrn_standards_number 0
_exptl_absorpt_coefficient_mu 0.768
_exptl_absorpt_correction_T_max 0.8396
_exptl_absorpt_correction_T_min 0.7648
_exptl_absorpt_correction_type multi-scan
_exptl_absorpt_process_details 'ABSCOR (Higashi, 1995)'
_exptl_crystal_colour colorless
_exptl_crystal_density_diffrn 1.371
_exptl_crystal_density_method 'not measured'
_exptl_crystal_description block
_exptl_crystal_F_000 1476
_exptl_crystal_size_max 0.37
_exptl_crystal_size_mid 0.26
_exptl_crystal_size_min 0.24
_refine_diff_density_max 1.176
_refine_diff_density_min -0.327
_refine_diff_density_rms 0.061
_refine_ls_abs_structure_details 'Flack H D (1983), Acta Cryst. A39, 876-881'
_refine_ls_abs_structure_Flack 0.010(14)
_refine_ls_extinction_method none
_refine_ls_goodness_of_fit_ref 1.037
_refine_ls_hydrogen_treatment mixed
_refine_ls_matrix_type full
_refine_ls_number_parameters 442
_refine_ls_number_reflns 7840
_refine_ls_number_restraints 1
_refine_ls_restrained_S_all 1.037
_refine_ls_R_factor_all 0.0671
_refine_ls_R_factor_gt 0.0497
_refine_ls_shift/su_max 0.001
_refine_ls_shift/su_mean 0.000
_refine_ls_structure_factor_coef Fsqd
_refine_ls_weighting_details 'calc w=1/[\s^2^(Fo^2^)+(0.0860P)^2^+0.0000P] where P=(Fo^2^+2Fc^2^)/3'
_refine_ls_weighting_scheme calc
_refine_ls_wR_factor_gt 0.1312
_refine_ls_wR_factor_ref 0.1420
_reflns_number_gt 6092
_reflns_number_total 7840
_reflns_threshold_expression >2sigma(I)
_cod_data_source_file cg500197v_si_002.cif
_cod_data_source_block V
_cod_depositor_comments 'Adding full bibliography for 4511278--4511282.cif.'
_cod_original_cell_volume 3460.0(12)
_cod_database_code 4511282

loop_
_symmetry_equiv_pos_as_xyz
'x, y, z'
'-x+1/2, -y, z+1/2'
'-x, y+1/2, -z+1/2'
'x+1/2, -y+1/2, -z'

loop_
_atom_site_label
_atom_site_type_symbol
_atom_site_fract_x
_atom_site_fract_y
_atom_site_fract_z
_atom_site_U_iso_or_equiv
_atom_site_adp_type
_atom_site_occupancy
_atom_site_symmetry_multiplicity
_atom_site_calc_flag
_atom_site_refinement_flags
C1 C 0.6197(3) 0.8198(2) 0.0738(2) 0.0429(8) Uani 1 1 d .
H1 H 0.5815 0.8236 0.0289 0.052 Uiso 1 1 calc R
C2 C 0.7377(3) 0.7884(3) 0.1541(2) 0.0610(10) Uani 1 1 d .
H2 H 0.7978 0.7662 0.1752 0.073 Uiso 1 1 calc R
C3 C 0.6659(4) 0.8340(3) 0.1922(3) 0.0690(13) Uani 1 1 d .
H3 H 0.6669 0.8488 0.2439 0.083 Uiso 1 1 calc R
C4 C 0.4981(3) 0.9063(2) 0.1550(3) 0.0578(11) Uani 1 1 d .
H4A H 0.4727 0.8925 0.2058 0.069 Uiso 1 1 calc R
H4B H 0.4461 0.8889 0.1184 0.069 Uiso 1 1 calc R
C5 C 0.5142(3) 1.0048(2) 0.1492(2) 0.0448(8) Uani 1 1 d .
C6 C 0.4292(3) 1.0586(3) 0.1606(3) 0.0497(9) Uani 1 1 d .
H6 H 0.3661 1.0335 0.1719 0.060 Uiso 1 1 calc R
C7 C 0.4386(3) 1.1500(3) 0.1550(2) 0.0496(9) Uani 1 1 d .
H7 H 0.3810 1.1852 0.1616 0.060 Uiso 1 1 calc R
C8 C 0.5325(3) 1.1894(2) 0.1398(2) 0.0456(8) Uani 1 1 d .
C9 C 0.6159(3) 1.1350(3) 0.1278(3) 0.0520(10) Uani 1 1 d .
H9 H 0.6791 1.1598 0.1161 0.062 Uiso 1 1 calc R
C10 C 0.6068(3) 1.0435(2) 0.1328(3) 0.0521(10) Uani 1 1 d .
H10 H 0.6641 1.0083 0.1250 0.062 Uiso 1 1 calc R
C11 C 0.5427(3) 1.2873(2) 0.1344(2) 0.0460(8) Uani 1 1 d .
C12 C 0.4678(3) 1.3390(2) 0.1007(3) 0.0528(10) Uani 1 1 d .
H12 H 0.4084 1.3124 0.0825 0.063 Uiso 1 1 calc R
C13 C 0.4793(3) 1.4295(3) 0.0933(3) 0.0527(10) Uani 1 1 d .
H13 H 0.4276 1.4625 0.0705 0.063 Uiso 1 1 calc R
C14 C 0.5656(3) 1.4708(2) 0.1189(2) 0.0477(9) Uani 1 1 d .
C15 C 0.6421(3) 1.4217(2) 0.1545(3) 0.0501(10) Uani 1 1 d .
H15 H 0.7004 1.4494 0.1733 0.060 Uiso 1 1 calc R
C16 C 0.6303(3) 1.3297(3) 0.1616(3) 0.0497(9) Uani 1 1 d .
H16 H 0.6817 1.2967 0.1847 0.060 Uiso 1 1 calc R
C17 C 0.5834(3) 1.5697(3) 0.1085(3) 0.0550(11) Uani 1 1 d .
H17A H 0.6263 1.5910 0.1499 0.066 Uiso 1 1 calc R
H17B H 0.6199 1.5794 0.0608 0.066 Uiso 1 1 calc R
C18 C 0.4209(3) 1.6297(3) 0.1679(3) 0.0569(10) Uani 1 1 d .
H18 H 0.4258 1.6034 0.2159 0.068 Uiso 1 1 calc R
C19 C 0.3467(3) 1.6846(3) 0.1431(2) 0.0543(10) Uani 1 1 d .
H19 H 0.2916 1.7040 0.1723 0.065 Uiso 1 1 calc R
C20 C 0.4514(3) 1.6673(2) 0.0487(2) 0.0421(8) Uani 1 1 d .
H20 H 0.4822 1.6711 0.0008 0.051 Uiso 1 1 calc R
C21 C 0.9138(3) 0.6069(3) 0.0632(3) 0.0569(10) Uani 1 1 d .
C22 C 0.9820(3) 0.5261(3) 0.0718(2) 0.0517(9) Uani 1 1 d .
C23 C 0.9471(3) 0.4433(3) 0.0533(3) 0.0569(10) Uani 1 1 d .
H23 H 0.8791 0.4357 0.0391 0.068 Uiso 1 1 calc R
C24 C 1.0123(3) 0.3704(3) 0.0555(3) 0.0624(11) Uani 1 1 d .
H24 H 0.9878 0.3142 0.0447 0.075 Uiso 1 1 calc R
C25 C 1.1146(3) 0.3836(3) 0.0742(3) 0.0588(11) Uani 1 1 d .
C26 C 1.1447(3) 0.4655(3) 0.0967(4) 0.0750(15) Uani 1 1 d .
C27 C 1.0801(3) 0.5367(3) 0.0953(3) 0.0702(13) Uani 1 1 d .
H27 H 1.1035 0.5920 0.1103 0.084 Uiso 1 1 calc R
C28 C 1.1649(4) 0.2359(3) 0.0997(3) 0.0629(11) Uani 1 1 d .
C29 C 1.1376(4) 0.2300(3) 0.1738(3) 0.0746(14) Uani 1 1 d .
H29 H 1.1300 0.2810 0.2028 0.089 Uiso 1 1 calc R
C30 C 1.1214(5) 0.1515(3) 0.2060(3) 0.0771(15) Uani 1 1 d .
H30 H 1.1039 0.1485 0.2575 0.093 Uiso 1 1 calc R
C31 C 1.1304(4) 0.0737(3) 0.1635(3) 0.0644(13) Uani 1 1 d .
C32 C 1.1602(4) 0.0781(3) 0.0878(3) 0.0656(12) Uani 1 1 d .
H32 H 1.1677 0.0274 0.0584 0.079 Uiso 1 1 calc R
C33 C 1.1784(4) 0.1604(3) 0.0572(3) 0.0667(12) Uani 1 1 d .
H33 H 1.2003 0.1651 0.0067 0.080 Uiso 1 1 calc R
C34 C 1.0836(4) -0.0805(3) 0.1576(3) 0.0729(14) Uani 1 1 d .
H34 H 1.0369 -0.0626 0.1166 0.088 Uiso 1 1 calc R
C35 C 1.1770(3) -0.1253(3) 0.1224(3) 0.0510(9) Uani 1 1 d .
C36 C 1.0295(7) -0.1421(5) 0.2098(6) 0.138(3) Uani 1 1 d .
H36A H 1.0755 -0.1611 0.2494 0.208 Uiso 1 1 calc R
H36B H 1.0062 -0.1924 0.1813 0.208 Uiso 1 1 calc R
H36C H 0.9719 -0.1127 0.2325 0.208 Uiso 1 1 calc R
Zn1 Zn 0.77797(3) 0.71081(2) -0.00525(2) 0.04144(12) Uani 1 1 d .
F1 F 1.2413(3) 0.4750(3) 0.1191(5) 0.194(3) Uani 1 1 d .
N1 N 0.7082(2) 0.77975(19) 0.07941(17) 0.0438(6) Uani 1 1 d .
N2 N 0.5913(2) 0.85456(19) 0.14074(19) 0.0450(7) Uani 1 1 d .
N3 N 0.3648(2) 1.7077(2) 0.06815(17) 0.0426(6) Uani 1 1 d .
N4 N 0.4878(2) 1.62067(19) 0.10730(19) 0.0450(7) Uani 1 1 d .
O1 O 0.8290(2) 0.5956(2) 0.0317(2) 0.0702(9) Uani 1 1 d .
O2 O 0.9479(3) 0.6810(2) 0.0823(3) 0.0818(11) Uani 1 1 d .
O3 O 1.1882(3) 0.3180(2) 0.0667(3) 0.0813(11) Uani 1 1 d .
O4 O 1.1111(3) -0.0038(2) 0.2026(2) 0.0855(11) Uani 1 1 d .
O5 O 1.15714(19) -0.17206(19) 0.06313(16) 0.0510(6) Uani 1 1 d .
O6 O 1.2620(3) -0.1159(2) 0.1508(2) 0.0722(9) Uani 1 1 d .
C37 C 0.871(4) 0.130(3) 0.178(3) 0.32(2) Uiso 0.50 1 d PD
O7 O 0.867(3) 0.053(3) 0.124(3) 0.45(2) Uiso 0.50 1 d PD

loop_
_atom_site_aniso_label
_atom_site_aniso_U_11
_atom_site_aniso_U_22
_atom_site_aniso_U_33
_atom_site_aniso_U_23
_atom_site_aniso_U_13
_atom_site_aniso_U_12
C1 0.0500(18) 0.0306(16) 0.048(2) -0.0004(15) -0.0018(16) 0.0009(14)
C2 0.066(2) 0.064(2) 0.053(2) -0.004(2) -0.0122(19) 0.019(2)
C3 0.096(3) 0.068(3) 0.043(2) -0.012(2) -0.003(2) 0.017(3)
C4 0.055(2) 0.0316(19) 0.086(3) -0.008(2) 0.022(2) 0.0008(16)
C5 0.057(2) 0.0292(17) 0.048(2) -0.0060(15) 0.0037(17) 0.0024(15)
C6 0.052(2) 0.0352(19) 0.062(3) -0.0067(18) 0.0030(18) 0.0010(16)
C7 0.056(2) 0.041(2) 0.053(2) -0.0008(17) 0.0026(18) 0.0099(16)
C8 0.061(2) 0.0304(17) 0.046(2) 0.0020(15) 0.0044(17) 0.0027(15)
C9 0.059(2) 0.0360(19) 0.061(3) 0.0013(18) 0.0115(19) 0.0041(17)
C10 0.054(2) 0.0356(19) 0.067(3) -0.0046(18) 0.020(2) 0.0098(17)
C11 0.060(2) 0.0327(17) 0.0448(19) 0.0012(17) 0.0087(16) 0.0047(17)
C12 0.053(2) 0.036(2) 0.070(3) -0.0011(18) -0.0070(19) 0.0010(16)
C13 0.052(2) 0.0353(19) 0.071(3) 0.0082(18) -0.006(2) 0.0083(16)
C14 0.053(2) 0.0310(18) 0.059(2) 0.0036(16) 0.0042(18) 0.0036(15)
C15 0.051(2) 0.0332(19) 0.066(3) 0.0030(18) -0.0035(19) 0.0042(16)
C16 0.056(2) 0.0357(19) 0.057(2) 0.0034(17) -0.0060(18) 0.0091(16)
C17 0.052(2) 0.035(2) 0.078(3) 0.011(2) 0.002(2) 0.0093(16)
C18 0.081(3) 0.043(2) 0.046(2) 0.0049(17) 0.008(2) 0.013(2)
C19 0.067(2) 0.047(2) 0.049(2) 0.0053(17) 0.0073(19) 0.0144(18)
C20 0.0520(18) 0.0295(17) 0.045(2) 0.0028(15) 0.0027(16) 0.0025(14)
C21 0.068(3) 0.050(2) 0.053(2) 0.0040(19) 0.012(2) 0.019(2)
C22 0.058(2) 0.050(2) 0.047(2) 0.0061(18) 0.0042(18) 0.0170(18)
C23 0.054(2) 0.060(3) 0.057(3) 0.000(2) -0.0068(19) 0.0121(19)
C24 0.069(2) 0.050(2) 0.069(3) -0.003(2) 0.000(2) 0.010(2)
C25 0.056(2) 0.053(2) 0.067(3) 0.007(2) -0.002(2) 0.0149(19)
C26 0.047(2) 0.061(3) 0.117(5) -0.001(3) -0.017(3) 0.011(2)
C27 0.064(3) 0.050(3) 0.097(4) -0.005(2) -0.007(3) 0.007(2)
C28 0.069(3) 0.057(3) 0.062(3) -0.001(2) -0.012(2) 0.019(2)
C29 0.104(4) 0.054(3) 0.066(3) -0.016(2) -0.005(3) 0.012(3)
C30 0.114(4) 0.062(3) 0.055(3) -0.013(2) -0.003(3) 0.013(3)
C31 0.088(3) 0.054(3) 0.051(3) 0.002(2) 0.003(2) 0.017(2)
C32 0.090(3) 0.055(3) 0.051(3) -0.008(2) 0.004(2) 0.019(2)
C33 0.083(3) 0.063(3) 0.054(3) -0.003(2) 0.002(2) 0.027(2)
C34 0.086(3) 0.063(3) 0.070(3) -0.018(3) 0.015(3) 0.004(2)
C35 0.054(2) 0.045(2) 0.055(2) -0.0003(18) -0.0002(18) -0.0032(17)
C36 0.147(6) 0.099(5) 0.168(8) -0.005(5) 0.093(6) -0.030(5)
Zn1 0.04538(19) 0.03029(18) 0.0487(2) 0.00168(19) 0.00477(19) 0.00242(15)
F1 0.083(2) 0.133(4) 0.366(9) -0.052(5) -0.065(4) 0.017(3)
N1 0.0491(15) 0.0341(14) 0.0482(16) -0.0008(13) -0.0029(13) 0.0062(13)
N2 0.0564(16) 0.0293(14) 0.0493(18) -0.0057(13) 0.0071(15) 0.0028(13)
N3 0.0506(15) 0.0339(14) 0.0433(16) 0.0043(14) 0.0009(12) 0.0012(13)
N4 0.0522(16) 0.0289(14) 0.0540(19) 0.0025(13) 0.0017(14) 0.0041(13)
O1 0.0638(17) 0.0549(18) 0.092(2) 0.0067(17) -0.0112(17) 0.0171(14)
O2 0.085(2) 0.0435(17) 0.117(3) 0.0097(19) 0.011(2) 0.0073(16)
O3 0.0722(19) 0.0595(19) 0.112(3) 0.014(2) 0.0033(19) 0.0236(16)
O4 0.132(3) 0.059(2) 0.065(2) -0.0146(17) 0.020(2) 0.003(2)
O5 0.0472(13) 0.0523(16) 0.0535(16) -0.0090(13) 0.0015(12) -0.0034(12)
O6 0.0720(18) 0.0628(19) 0.082(2) -0.0161(17) -0.0157(18) 0.0055(16)

loop_
_atom_type_symbol
_atom_type_description
_atom_type_scat_dispersion_real
_atom_type_scat_dispersion_imag
_atom_type_scat_source
C C 0.0033 0.0016 'International Tables Vol C Tables 4.2.6.8 and 6.1.1.4'
H H 0.0000 0.0000 'International Tables Vol C Tables 4.2.6.8 and 6.1.1.4'
N N 0.0061 0.0033 'International Tables Vol C Tables 4.2.6.8 and 6.1.1.4'
O O 0.0106 0.0060 'International Tables Vol C Tables 4.2.6.8 and 6.1.1.4'
Zn Zn 0.2839 1.4301 'International Tables Vol C Tables 4.2.6.8 and 6.1.1.4'
F F 0.0171 0.0103 'International Tables Vol C Tables 4.2.6.8 and 6.1.1.4'

loop_
_geom_angle_atom_site_label_1
_geom_angle_atom_site_label_2
_geom_angle_atom_site_label_3
_geom_angle
_geom_angle_site_symmetry_1
_geom_angle_site_symmetry_3
N1 C1 N2 111.2(3) . .
N1 C1 H1 124.4 . .
N2 C1 H1 124.4 . .
C3 C2 N1 109.0(4) . .
C3 C2 H2 125.5 . .
N1 C2 H2 125.5 . .
C2 C3 N2 107.0(4) . .
C2 C3 H3 126.5 . .
N2 C3 H3 126.5 . .
N2 C4 C5 113.6(3) . .
N2 C4 H4A 108.8 . .
C5 C4 H4A 108.8 . .
N2 C4 H4B 108.8 . .
C5 C4 H4B 108.8 . .
H4A C4 H4B 107.7 . .
C10 C5 C6 118.7(3) . .
C10 C5 C4 124.0(3) . .
C6 C5 C4 117.3(3) . .
C5 C6 C7 120.2(4) . .
C5 C6 H6 119.9 . .
C7 C6 H6 119.9 . .
C8 C7 C6 121.2(3) . .
C8 C7 H7 119.4 . .
C6 C7 H7 119.4 . .
C9 C8 C7 117.9(3) . .
C9 C8 C11 120.9(4) . .
C7 C8 C11 121.2(3) . .
C8 C9 C10 121.1(4) . .
C8 C9 H9 119.4 . .
C10 C9 H9 119.4 . .
C5 C10 C9 120.9(3) . .
C5 C10 H10 119.6 . .
C9 C10 H10 119.6 . .
C12 C11 C16 117.5(3) . .
C12 C11 C8 121.8(4) . .
C16 C11 C8 120.6(3) . .
C11 C12 C13 121.6(4) . .
C11 C12 H12 119.2 . .
C13 C12 H12 119.2 . .
C14 C13 C12 120.9(4) . .
C14 C13 H13 119.5 . .
C12 C13 H13 119.5 . .
C13 C14 C15 119.5(3) . .
C13 C14 C17 122.5(3) . .
C15 C14 C17 117.9(4) . .
C14 C15 C16 119.4(4) . .
C14 C15 H15 120.3 . .
C16 C15 H15 120.3 . .
C11 C16 C15 121.0(3) . .
C11 C16 H16 119.5 . .
C15 C16 H16 119.5 . .
N4 C17 C14 112.8(3) . .
N4 C17 H17A 109.0 . .
C14 C17 H17A 109.0 . .
N4 C17 H17B 109.0 . .
C14 C17 H17B 109.0 . .
H17A C17 H17B 107.8 . .
C19 C18 N4 105.7(4) . .
C19 C18 H18 127.1 . .
N4 C18 H18 127.1 . .
C18 C19 N3 109.8(4) . .
C18 C19 H19 125.1 . .
N3 C19 H19 125.1 . .
N3 C20 N4 110.7(3) . .
N3 C20 H20 124.7 . .
N4 C20 H20 124.7 . .
O1 C21 O2 123.8(4) . .
O1 C21 C22 116.9(4) . .
O2 C21 C22 119.1(4) . .
C27 C22 C23 119.6(4) . .
C27 C22 C21 119.2(4) . .
C23 C22 C21 121.2(4) . .
C22 C23 C24 121.0(4) . .
C22 C23 H23 119.5 . .
C24 C23 H23 119.5 . .
C25 C24 C23 118.6(4) . .
C25 C24 H24 120.7 . .
C23 C24 H24 120.7 . .
C26 C25 C24 118.5(4) . .
C26 C25 O3 118.7(4) . .
C24 C25 O3 122.7(4) . .
F1 C26 C25 117.3(4) . .
F1 C26 C27 120.3(5) . .
C25 C26 C27 122.4(4) . .
C22 C27 C26 119.6(5) . .
C22 C27 H27 120.2 . .
C26 C27 H27 120.2 . .
C29 C28 C33 119.8(5) . .
C29 C28 O3 120.7(5) . .
C33 C28 O3 119.2(5) . .
C30 C29 C28 120.5(5) . .
C30 C29 H29 119.8 . .
C28 C29 H29 119.8 . .
C29 C30 C31 121.1(5) . .
C29 C30 H30 119.4 . .
C31 C30 H30 119.4 . .
C32 C31 O4 124.5(4) . .
C32 C31 C30 119.4(5) . .
O4 C31 C30 116.1(4) . .
C33 C32 C31 117.6(4) . .
C33 C32 H32 121.2 . .
C31 C32 H32 121.2 . .
C28 C33 C32 121.5(5) . .
C28 C33 H33 119.2 . .
C32 C33 H33 119.2 . .
O4 C34 C36 107.0(5) . .
O4 C34 C35 112.2(4) . .
C36 C34 C35 110.4(5) . .
O4 C34 H34 109.1 . .
C36 C34 H34 109.1 . .
C35 C34 H34 109.1 . .
O6 C35 O5 125.1(4) . .
O6 C35 C34 120.7(4) . .
O5 C35 C34 114.2(4) . .
C34 C36 H36A 109.5 . .
C34 C36 H36B 109.5 . .
H36A C36 H36B 109.5 . .
C34 C36 H36C 109.5 . .
H36A C36 H36C 109.5 . .
H36B C36 H36C 109.5 . .
O5 Zn1 O1 100.04(13) 4_455 .
O5 Zn1 N3 110.96(12) 4_455 4_575
O1 Zn1 N3 122.15(13) . 4_575
O5 Zn1 N1 99.66(11) 4_455 .
O1 Zn1 N1 111.67(14) . .
N3 Zn1 N1 109.64(13) 4_575 .
C1 N1 C2 106.1(3) . .
C1 N1 Zn1 125.5(3) . .
C2 N1 Zn1 128.2(3) . .
C1 N2 C3 106.8(3) . .
C1 N2 C4 126.1(4) . .
C3 N2 C4 127.1(4) . .
C20 N3 C19 105.7(3) . .
C20 N3 Zn1 128.7(3) . 4_475
C19 N3 Zn1 125.5(3) . 4_475
C20 N4 C18 108.0(3) . .
C20 N4 C17 126.4(3) . .
C18 N4 C17 125.5(4) . .
C21 O1 Zn1 108.7(3) . .
C25 O3 C28 116.5(4) . .
C31 O4 C34 117.4(4) . .
C35 O5 Zn1 114.8(2) . 4

loop_
_geom_bond_atom_site_label_1
_geom_bond_atom_site_label_2
_geom_bond_distance
_geom_bond_site_symmetry_2
C1 N1 1.311(5) .
C1 N2 1.335(5) .
C1 H1 0.9300 .
C2 C3 1.343(6) .
C2 N1 1.366(5) .
C2 H2 0.9300 .
C3 N2 1.361(6) .
C3 H3 0.9300 .
C4 N2 1.471(5) .
C4 C5 1.511(5) .
C4 H4A 0.9700 .
C4 H4B 0.9700 .
C5 C10 1.375(5) .
C5 C6 1.392(5) .
C6 C7 1.395(5) .
C6 H6 0.9300 .
C7 C8 1.391(5) .
C7 H7 0.9300 .
C8 C9 1.382(5) .
C8 C11 1.494(5) .
C9 C10 1.395(5) .
C9 H9 0.9300 .
C10 H10 0.9300 .
C11 C12 1.386(5) .
C11 C16 1.397(5) .
C12 C13 1.387(5) .
C12 H12 0.9300 .
C13 C14 1.365(6) .
C13 H13 0.9300 .
C14 C15 1.393(5) .
C14 C17 1.528(5) .
C15 C16 1.409(5) .
C15 H15 0.9300 .
C16 H16 0.9300 .
C17 N4 1.469(5) .
C17 H17A 0.9700 .
C17 H17B 0.9700 .
C18 C19 1.349(6) .
C18 N4 1.379(5) .
C18 H18 0.9300 .
C19 N3 1.375(5) .
C19 H19 0.9300 .
C20 N3 1.331(4) .
C20 N4 1.331(5) .
C20 H20 0.9300 .
C21 O1 1.249(6) .
C21 O2 1.253(6) .
C21 C22 1.524(5) .
C22 C27 1.355(6) .
C22 C23 1.375(6) .
C23 C24 1.397(6) .
C23 H23 0.9300 .
C24 C25 1.390(7) .
C24 H24 0.9300 .
C25 C26 1.361(7) .
C25 O3 1.391(5) .
C26 F1 1.330(6) .
C26 C27 1.371(6) .
C27 H27 0.9300 .
C28 C29 1.344(7) .
C28 C33 1.375(6) .
C28 O3 1.405(6) .
C29 C30 1.333(7) .
C29 H29 0.9300 .
C30 C31 1.399(7) .
C30 H30 0.9300 .
C31 C32 1.379(7) .
C31 O4 1.382(6) .
C32 C33 1.378(7) .
C32 H32 0.9300 .
C33 H33 0.9300 .
C34 O4 1.448(6) .
C34 C36 1.484(8) .
C34 C35 1.525(6) .
C34 H34 0.9800 .
C35 O6 1.225(5) .
C35 O5 1.281(5) .
C36 H36A 0.9600 .
C36 H36B 0.9600 .
C36 H36C 0.9600 .
Zn1 O5 1.964(3) 4_455
Zn1 O1 1.979(3) .
Zn1 N3 2.005(3) 4_575
Zn1 N1 2.027(3) .
N3 Zn1 2.005(3) 4_475
O5 Zn1 1.964(3) 4
C37 O7 1.503(10) .
